data_7009110
loop_
_publ_author_name
'Shyu, Huey-Lih'
'Wei, Ho-Hsiang'
'Lee, Gene-Hsaing'
'Wang, Yu'

_publ_section_title
;
 Structure, magnetic properties and epoxidation activity of iron(III)
 salicylaldimine complexes
;
_journal_issue 6
_journal_name_full 'Journal of the Chemical Society, Dalton Transactions'
_journal_page_first 915
_journal_paper_doi 10.1039/a908648j
_journal_year 2000
_chemical_formula_moiety 'C20 H21 N3 O2 Fe Cl '
_chemical_formula_sum 'C20 H21 Cl Fe N3 O2'
_chemical_formula_weight 426.70
_chemical_name_systematic ?
_space_group_IT_number 61
_symmetry_cell_setting orthorhombic
_symmetry_space_group_name_Hall '-P 2ac 2ab'
_symmetry_space_group_name_H-M 'P b c a'
_cell_angle_alpha 90.0
_cell_angle_beta 90.0
_cell_angle_gamma 90.0
_cell_formula_units_Z 8
_cell_length_a 14.701(4)
_cell_length_b 13.552(4)
_cell_length_c 19.941(3)
_cell_measurement_reflns_used 25
_cell_measurement_temperature 295
_cell_measurement_theta_max 10.68
_cell_measurement_theta_min 8.60
_cell_volume 3972.8(17)
_computing_cell_refinement 'NONIUS CAD4'
_computing_data_collection 'NONIUS CAD4'
_computing_data_reduction 'NRCVAX DATRD2'
_computing_molecular_graphics 'NRCVAX ORTEP'
_computing_publication_material 'NRCVAX TABLES'
_computing_structure_refinement 'NRCVAX LSTSQ'
_computing_structure_solution 'NRCVAX SOLVER'
_diffrn_ambient_temperature 295
_diffrn_measurement_device 'Nonius CAD-4    '
_diffrn_measurement_method 'Theta/2theta scan b/P/b '
_diffrn_radiation_monochromator graphite
_diffrn_radiation_source 'xray tube'
_diffrn_radiation_type 'Molybdenum K\a'
_diffrn_radiation_wavelength 0.71073
_diffrn_reflns_av_R_equivalents 0.000
_diffrn_reflns_limit_h_max 17
_diffrn_reflns_limit_h_min 0
_diffrn_reflns_limit_k_max 16
_diffrn_reflns_limit_k_min 0
_diffrn_reflns_limit_l_max 23
_diffrn_reflns_limit_l_min 0
_diffrn_reflns_number 3490
_diffrn_reflns_theta_max 25.00
_diffrn_reflns_theta_min 0.00
_diffrn_standards_decay_% 0.0
_diffrn_standards_interval_time 60
_diffrn_standards_number 3
_exptl_absorpt_coefficient_mu 0.90
_exptl_absorpt_correction_T_max 0.8436
_exptl_absorpt_correction_T_min 0.7937
_exptl_absorpt_correction_type empirical
_exptl_crystal_density_diffrn 1.427
_exptl_crystal_F_000 1772.12
_exptl_crystal_size_max 0.25
_exptl_crystal_size_mid 0.25
_exptl_crystal_size_min 0.25
_refine_diff_density_max 0.36
_refine_diff_density_min -0.36
_refine_ls_goodness_of_fit_obs 1.48
_refine_ls_matrix_type atomblock
_refine_ls_number_parameters 229
_refine_ls_number_reflns 1370
_refine_ls_R_factor_all 0.160
_refine_ls_R_factor_obs 0.049
_refine_ls_shift/esd_max 0.002
_refine_ls_structure_factor_coef F
_refine_ls_weighting_details 'w = 1/(\s^2^(F)+0.0002F^2^)'
_refine_ls_weighting_scheme calc
_refine_ls_wR_factor_all 0.062
_refine_ls_wR_factor_obs 0.049
_reflns_number_observed 1370
_reflns_number_total 3490
_reflns_observed_criterion 'Inet > 2.0\s(Inet)'
_cod_data_source_file a908648j.txt
_cod_data_source_block ic5154
_cod_depositor_comments
;
The following automatic conversions were performed:
'_symmetry_cell_setting' value 'Orthorhombic' changed to 'orthorhombic'
according to '/home/saulius/struct/CIF-dictionaries/cif_core.dic'
dictionary named 'cif_core.dic' version 2.4.1 from 2010-06-29.

Automatic conversion script
Id: cif_fix_enum 1527 2010-12-29 10:47:43Z saulius 

The following automatic conversions were performed:

'_refine_ls_weighting_scheme' value '1/(\s^2^(F)+0.0002F^2^)' was
changed to 'calc'. New tag '_refine_ls_weighting_details' was
created. The value of the new tag was set to 'w =
1/(\s^2^(F)+0.0002F^2^)'.

Automatic conversion script
Id: cif_fix_values 3143 2015-03-26 13:38:13Z robertas 
;
_cod_original_cell_volume 3972.7(16)
_cod_original_formula_sum 'C20 H21 N3 O2 Fe Cl '
_cod_database_code 7009110

loop_
_symmetry_equiv_pos_as_xyz
x,y,z
-x,-y,-z
1/2-x,1/2+y,z
1/2+x,1/2-y,-z
x,1/2-y,1/2+z
-x,1/2+y,1/2-z
1/2-x,-y,1/2+z
1/2+x,y,1/2-z

loop_
_atom_site_aniso_label
_atom_site_aniso_U_11
_atom_site_aniso_U_22
_atom_site_aniso_U_33
_atom_site_aniso_U_12
_atom_site_aniso_U_13
_atom_site_aniso_U_23
_atom_site_aniso_type_symbol
Fe 0.0451(6) 0.0295(5) 0.0571(7) -0.0018(7) 0.0078(7) 0.0068(7) Fe
Cl 0.0537(13) 0.0537(13) 0.0616(14) -0.0168(13) 0.0024(13) -0.0039(12) Cl
O1 0.051(3) 0.030(3) 0.072(4) 0.006(3) 0.026(3) 0.018(3) O
O2 0.056(3) 0.035(3) 0.042(3) 0.004(3) 0.013(3) 0.003(3) O
N1 0.029(3) 0.041(4) 0.047(4) -0.008(3) -0.002(3) 0.011(3) N
N2 0.038(4) 0.023(3) 0.055(4) 0.002(3) -0.006(3) 0.012(3) N
C1 0.033(4) 0.041(5) 0.054(6) -0.011(4) -0.006(4) 0.028(4) C
C2 0.043(5) 0.032(4) 0.073(6) 0.006(4) -0.006(5) 0.016(5) C
C3 0.045(5) 0.042(5) 0.076(7) -0.012(4) -0.006(5) 0.011(5) C
C4 0.078(7) 0.069(6) 0.058(6) -0.001(6) -0.005(5) 0.020(6) C
C5 0.045(5) 0.043(5) 0.045(5) -0.027(4) -0.005(4) 0.014(5) C
C6 0.030(4) 0.040(5) 0.046(5) -0.010(4) 0.010(4) -0.006(4) C
C7 0.050(5) 0.054(6) 0.063(6) -0.004(5) 0.010(5) -0.008(5) C
C8 0.036(5) 0.066(6) 0.073(7) 0.016(5) 0.009(5) -0.016(6) C
C9 0.053(6) 0.055(6) 0.071(7) 0.012(5) -0.005(5) 0.004(5) C
C10 0.053(5) 0.044(5) 0.055(6) 0.013(4) 0.012(5) 0.004(5) C
C11 0.034(5) 0.040(5) 0.047(6) 0.003(4) -0.002(4) -0.007(4) C
C12 0.033(4) 0.024(4) 0.095(7) 0.009(4) -0.011(5) -0.005(5) C
C13 0.028(4) 0.045(5) 0.054(5) 0.001(4) -0.002(4) -0.010(5) C
C14 0.035(5) 0.050(5) 0.121(8) 0.001(4) 0.003(6) -0.025(6) C
C15 0.042(5) 0.088(7) 0.094(8) -0.001(6) 0.013(6) -0.038(6) C
C16 0.042(5) 0.106(7) 0.047(5) 0.000(6) 0.006(5) -0.015(6) C
C17 0.044(5) 0.063(6) 0.054(6) 0.020(4) 0.003(4) -0.012(5) C
C18 0.030(5) 0.051(5) 0.038(5) 0.002(4) -0.002(4) -0.008(4) C

loop_
_atom_site_label
_atom_site_fract_x
_atom_site_fract_y
_atom_site_fract_z
_atom_site_U_iso_or_equiv
_atom_site_thermal_displace_type
_atom_site_calc_flag
_atom_site_refinement_flags
_atom_site_type_symbol
Fe 0.31708(8) 0.19296(8) 0.13158(6) 0.0439(6) Uani ? . Fe
Cl 0.19275(14) 0.14364(16) 0.05721(11) 0.0563(13) Uani ? . Cl
O1 0.3766(3) 0.0719(3) 0.1415(3) 0.051(3) Uani ? . O
O2 0.2603(3) 0.1812(3) 0.21490(23) 0.044(3) Uani ? . O
N1 0.4052(4) 0.2383(4) 0.0624(3) 0.039(4) Uani ? . N
N2 0.2818(4) 0.3316(4) 0.1262(3) 0.039(4) Uani ? . N
C1 0.3905(5) 0.3418(5) 0.0366(4) 0.043(5) Uani ? . C
C2 0.2962(5) 0.3701(5) 0.0588(4) 0.049(5) Uani ? . C
C3 0.4606(5) 0.4080(6) 0.0706(4) 0.054(5) Uani ? . C
C4 0.3987(6) 0.3466(7) -0.0384(4) 0.068(6) Uani ? . C
C5 0.4759(5) 0.1908(6) 0.0451(4) 0.045(5) Uani ? . C
C6 0.5045(5) 0.0971(5) 0.0695(4) 0.039(4) Uani ? . C
C7 0.5867(5) 0.0579(6) 0.0460(4) 0.056(5) Uani ? . C
C8 0.6193(5) -0.0299(6) 0.0693(4) 0.059(5) Uani ? . C
C9 0.5739(6) -0.0810(6) 0.1180(4) 0.060(6) Uani ? . C
C10 0.4917(5) -0.0460(6) 0.1417(4) 0.050(5) Uani ? . C
C11 0.4558(5) 0.0432(5) 0.1174(4) 0.040(5) Uani ? . C
C12 0.2518(5) 0.3846(5) 0.1739(4) 0.051(5) Uani ? . C
C13 0.2312(5) 0.3506(5) 0.2394(4) 0.042(5) Uani ? . C
C14 0.2035(5) 0.4209(6) 0.2868(5) 0.069(6) Uani ? . C
C15 0.1817(6) 0.3934(7) 0.3493(5) 0.075(6) Uani ? . C
C16 0.1882(5) 0.2958(7) 0.3677(4) 0.065(6) Uani ? . C
C17 0.2148(5) 0.2260(6) 0.3217(4) 0.054(5) Uani ? . C
C18 0.2366(5) 0.2516(6) 0.2570(4) 0.040(5) Uani ? . C
N3 -0.0365(5) 0.2629(6) 0.2734(4) 0.100(3) Uiso ? . N
C19 -0.0070(6) 0.2008(7) 0.2457(5) 0.076(3) Uiso ? . C
C20 0.0331(7) 0.1181(8) 0.2131(5) 0.105(4) Uiso ? . C
H2a 0.252 0.344 0.029 0.0589 Uiso ? . H
H2b 0.288 0.440 0.057 0.0589 Uiso ? . H
H3a 0.456 0.475 0.057 0.0636 Uiso ? . H
H3b 0.455 0.406 0.118 0.0636 Uiso ? . H
H3c 0.521 0.387 0.061 0.0636 Uiso ? . H
H4a 0.390 0.411 -0.056 0.0775 Uiso ? . H
H4b 0.456 0.325 -0.054 0.0775 Uiso ? . H
H4c 0.356 0.305 -0.060 0.0775 Uiso ? . H
H5 0.514 0.221 0.012 0.0544 Uiso ? . H
H7 0.621 0.093 0.013 0.0650 Uiso ? . H
H8 0.675 -0.057 0.053 0.0685 Uiso ? . H
H9 0.599 -0.140 0.136 0.0695 Uiso ? . H
H10 0.458 -0.085 0.173 0.0602 Uiso ? . H
H12 0.241 0.452 0.164 0.0606 Uiso ? . H
H14 0.197 0.488 0.273 0.0782 Uiso ? . H
H15 0.165 0.442 0.381 0.0840 Uiso ? . H
H16 0.172 0.277 0.412 0.0751 Uiso ? . H
H17 0.218 0.159 0.335 0.0635 Uiso ? . H
H20a 0.002 0.096 0.174 0.1131 Uiso ? . H
H20b 0.094 0.129 0.199 0.1131 Uiso ? . H
H20c 0.037 0.060 0.240 0.1131 Uiso ? . H

loop_
_atom_type_symbol
_atom_type_description
_atom_type_scat_dispersion_real
_atom_type_scat_dispersion_imag
_atom_type_scat_source
C ? 0.002 0.002 'International Tables Vol. IV Table 2.2B'
H ? 0.000 0.000 'International Tables Vol. IV Table 2.2B'
N ? 0.004 0.003 'International Tables Vol. IV Table 2.2B'
O ? 0.008 0.006 'International Tables Vol. IV Table 2.2B'
Fe ? 0.301 0.845 'International Tables Vol. IV Table 2.2B'
Cl ? 0.132 0.159 'International Tables Vol. IV Table 2.2B'

loop_
_geom_angle_atom_site_label_1
_geom_angle_atom_site_label_2
_geom_angle_atom_site_label_3
_geom_angle
_geom_angle_site_symmetry_1
_geom_angle_site_symmetry_2
_geom_angle_site_symmetry_3
_geom_angle_publ_flag
Cl Fe O1 100.02(18) ? ? ? ?
Cl Fe O2 100.49(17) ? ? ? ?
Cl Fe N1 98.62(18) ? ? ? ?
Cl Fe N2 91.79(18) ? ? ? ?
O1 Fe O2 92.32(22) ? ? ? ?
O1 Fe N1 92.29(22) ? ? ? ?
O1 Fe N2 167.06(23) ? ? ? ?
O2 Fe N1 159.23(24) ? ? ? ?
O2 Fe N2 90.68(23) ? ? ? ?
N1 Fe N2 80.65(24) ? ? ? ?
Fe O1 C11 129.3(4) ? ? ? ?
Fe O2 C18 128.6(5) ? ? ? ?
Fe N1 C1 115.5(4) ? ? ? ?
Fe N1 C5 124.3(5) ? ? ? ?
C1 N1 C5 119.7(6) ? ? ? ?
Fe N2 C2 110.9(4) ? ? ? ?
Fe N2 C12 126.5(5) ? ? ? ?
C2 N2 C12 122.6(6) ? ? ? ?
N1 C1 C2 105.6(5) ? ? ? ?
N1 C1 C3 107.5(6) ? ? ? ?
N1 C1 C4 111.6(6) ? ? ? ?
C2 C1 C3 110.0(7) ? ? ? ?
C2 C1 C4 110.8(6) ? ? ? ?
C3 C1 C4 111.2(6) ? ? ? ?
N2 C2 C1 108.2(6) ? ? ? ?
N1 C5 C6 127.0(6) ? ? ? ?
C5 C6 C7 118.6(7) ? ? ? ?
C5 C6 C11 123.2(6) ? ? ? ?
C7 C6 C11 118.1(7) ? ? ? ?
C6 C7 C8 121.3(7) ? ? ? ?
C7 C8 C9 120.8(7) ? ? ? ?
C8 C9 C10 119.8(7) ? ? ? ?
C9 C10 C11 120.4(7) ? ? ? ?
O1 C11 C6 123.1(7) ? ? ? ?
O1 C11 C10 117.4(6) ? ? ? ?
C6 C11 C10 119.5(6) ? ? ? ?
N2 C12 C13 125.5(7) ? ? ? ?
C12 C13 C14 117.6(7) ? ? ? ?
C12 C13 C18 122.3(7) ? ? ? ?
C14 C13 C18 120.2(7) ? ? ? ?
C13 C14 C15 120.5(8) ? ? ? ?
C14 C15 C16 119.9(8) ? ? ? ?
C15 C16 C17 120.1(8) ? ? ? ?
C16 C17 C18 121.3(8) ? ? ? ?
O2 C18 C13 123.6(7) ? ? ? ?
O2 C18 C17 118.5(7) ? ? ? ?
C13 C18 C17 117.9(7) ? ? ? ?
N3 C19 C20 176.8(11) ? ? ? ?

loop_
_geom_bond_atom_site_label_1
_geom_bond_atom_site_label_2
_geom_bond_distance
_geom_bond_site_symmetry_1
_geom_bond_site_symmetry_2
_geom_bond_publ_flag
Fe Cl 2.4468(24) ? ? ?
Fe O1 1.869(5) ? ? ?
Fe O2 1.866(5) ? ? ?
Fe N1 1.990(6) ? ? ?
Fe N2 1.953(5) ? ? ?
O1 C11 1.318(8) ? ? ?
O2 C18 1.317(9) ? ? ?
N1 C1 1.508(9) ? ? ?
N1 C5 1.270(10) ? ? ?
N2 C2 1.458(10) ? ? ?
N2 C12 1.270(10) ? ? ?
C1 C2 1.505(10) ? ? ?
C1 C3 1.525(10) ? ? ?
C1 C4 1.502(11) ? ? ?
C5 C6 1.423(11) ? ? ?
C6 C7 1.401(10) ? ? ?
C6 C11 1.400(10) ? ? ?
C7 C8 1.364(12) ? ? ?
C8 C9 1.367(12) ? ? ?
C9 C10 1.382(11) ? ? ?
C10 C11 1.406(11) ? ? ?
C12 C13 1.419(11) ? ? ?
C13 C14 1.402(11) ? ? ?
C13 C18 1.389(11) ? ? ?
C14 C15 1.339(13) ? ? ?
C15 C16 1.377(13) ? ? ?
C16 C17 1.375(11) ? ? ?
C17 C18 1.373(11) ? ? ?
N3 C19 1.096(13) ? ? ?
C19 C20 1.423(15) ? ? ?

loop_
_geom_contact_atom_site_label_1
_geom_contact_atom_site_label_2
_geom_contact_distance
_geom_contact_site_symmetry_1
_geom_contact_site_symmetry_2
_geom_contact_publ_flag
? ? ? ? ? ?
